data_2104302
loop_
_publ_author_name
'Venter, Gertruida J. S.'
'Roodt, Andreas'
'Meijboom, Reinout'

_publ_section_title
;
 Polymorphism in iodotris(tri-<i>p</i>-tolylphosphine)silver(I)
;
_journal_coeditor_code BP5016
_journal_issue 2
_journal_name_full 'Acta Crystallographica Section B'
_journal_page_first 182
_journal_page_last 188
_journal_paper_doi 10.1107/S0108768109001372
_journal_volume 65
_journal_year 2009
_chemical_formula_moiety 'C63 H63 Ag I P3'
_chemical_formula_sum 'C63 H63 Ag I P3'
_chemical_formula_weight 1147.82
_chemical_name_common Iodotris(tri-p-tolylphosphine)silver(I)
_space_group_IT_number 15
_symmetry_cell_setting monoclinic
_symmetry_space_group_name_Hall '-C 2yc'
_symmetry_space_group_name_H-M 'C 1 2/c 1'
_atom_sites_solution_primary direct
_atom_sites_solution_secondary difmap
_audit_creation_method 'WinGX routine CIF_UPDATE'
_cell_angle_alpha 90
_cell_angle_beta 103.007(5)
_cell_angle_gamma 90
_cell_formula_units_Z 8
_cell_length_a 22.745(3)
_cell_length_b 11.0100(12)
_cell_length_c 44.797(5)
_cell_measurement_reflns_used 8070
_cell_measurement_temperature 100(2)
_cell_measurement_theta_max 28.32
_cell_measurement_theta_min 2.16
_cell_volume 10930(2)
_computing_cell_refinement 'SAINT-Plus (Bruker, 2004)'
_computing_data_collection 'APEX2 (Bruker, 2005)'
_computing_data_reduction 'SAINT-Plus (Bruker, 2004)'
_computing_molecular_graphics 'DIAMOND 3.0c (Brandenburg & Putz, 2004)'
_computing_publication_material 'WinGX (Farrugia, 1999)'
_computing_structure_refinement 'SHELXL-97 (Sheldrick, 1997)'
_computing_structure_solution 'SHELXS-97 (Sheldrick, 1997)'
_diffrn_ambient_temperature 100(2)
_diffrn_measured_fraction_theta_full 0.998
_diffrn_measured_fraction_theta_max 0.998
_diffrn_measurement_device_type 'CCD area detector'
_diffrn_measurement_method 'phi and omega scans'
_diffrn_radiation_type MoK\a
_diffrn_radiation_wavelength 0.71069
_diffrn_reflns_av_R_equivalents 0.0334
_diffrn_reflns_limit_h_max 30
_diffrn_reflns_limit_h_min -30
_diffrn_reflns_limit_k_max 14
_diffrn_reflns_limit_k_min -14
_diffrn_reflns_limit_l_max 59
_diffrn_reflns_limit_l_min -59
_diffrn_reflns_number 88005
_diffrn_reflns_theta_full 28.37
_diffrn_reflns_theta_max 28.37
_diffrn_reflns_theta_min 0.93
_exptl_absorpt_coefficient_mu 1.06
_exptl_absorpt_correction_T_max 0.8403
_exptl_absorpt_correction_T_min 0.7701
_exptl_absorpt_correction_type multi-scan
_exptl_absorpt_process_details
;
SADABS (Bruker, 2004)
;
_exptl_crystal_colour colourless
_exptl_crystal_density_diffrn 1.395
_exptl_crystal_density_method 'not measured'
_exptl_crystal_description cuboid
_exptl_crystal_F_000 4688
_exptl_crystal_size_max 0.26
_exptl_crystal_size_mid 0.2
_exptl_crystal_size_min 0.17
_refine_diff_density_max 0.431
_refine_diff_density_min -0.499
_refine_ls_extinction_coef 0.000064(7)
_refine_ls_extinction_expression Fc^*^=kFc[1+0.001xFc^2^\l^3^/sin(2\q)]^-1/4^
_refine_ls_extinction_method SHELXL
_refine_ls_goodness_of_fit_ref 1.066
_refine_ls_hydrogen_treatment constr
_refine_ls_matrix_type full
_refine_ls_number_parameters 623
_refine_ls_number_reflns 13655
_refine_ls_number_restraints 0
_refine_ls_restrained_S_all 1.066
_refine_ls_R_factor_all 0.0317
_refine_ls_R_factor_gt 0.0256
_refine_ls_shift/su_max 0.004
_refine_ls_shift/su_mean 0.000
_refine_ls_structure_factor_coef Fsqd
_refine_ls_weighting_details 'calc w=1/[\s^2^(Fo^2^)+(0.0182P)^2^+18.1054P] where P=(Fo^2^+2Fc^2^)/3'
_refine_ls_weighting_scheme calc
_refine_ls_wR_factor_ref 0.0584
_reflns_number_gt 12118
_reflns_number_total 13655
_reflns_threshold_expression >2\s(I)
_cod_data_source_file bp5016.cif
_cod_data_source_block I
_cod_original_sg_symbol_H-M C2/c
_cod_database_code 2104302

loop_
_symmetry_equiv_pos_as_xyz
'x, y, z'
'-x, y, -z+1/2'
'x+1/2, y+1/2, z'
'-x+1/2, y+1/2, -z+1/2'
'-x, -y, -z'
'x, -y, z-1/2'
'-x+1/2, -y+1/2, -z'
'x+1/2, -y+1/2, z-1/2'

loop_
_atom_site_type_symbol
_atom_site_label
_atom_site_fract_x
_atom_site_fract_y
_atom_site_fract_z
_atom_site_U_iso_or_equiv
_atom_site_adp_type
_atom_site_calc_flag
_atom_site_refinement_flags
_atom_site_occupancy
_atom_site_disorder_assembly
_atom_site_disorder_group
C C237 0.66761(10) 0.56920(18) 0.04637(5) 0.0290(5) Uani d . 1 . .
H H23A 0.6343 0.5691 0.0282 0.044 Uiso calc R 1 . .
H H23B 0.6993 0.6245 0.0431 0.044 Uiso calc R 1 . .
H H23C 0.6527 0.5963 0.0642 0.044 Uiso calc R 1 . .
C C111 0.62321(8) -0.02438(16) 0.16634(4) 0.0165(3) Uani d . 1 . .
C C112 0.56297(8) -0.04001(16) 0.16822(4) 0.0190(4) Uani d . 1 . .
H H112 0.5314 -0.0137 0.1518 0.023 Uiso calc R 1 . .
C C113 0.54914(8) -0.09365(17) 0.19384(4) 0.0216(4) Uani d . 1 . .
H H113 0.5081 -0.1037 0.1948 0.026 Uiso calc R 1 . .
C C114 0.59458(9) -0.13293(17) 0.21820(4) 0.0217(4) Uani d . 1 . .
C C115 0.65424(9) -0.12012(17) 0.21589(4) 0.0224(4) Uani d . 1 . .
H H115 0.6858 -0.1476 0.2322 0.027 Uiso calc R 1 . .
C C116 0.66842(8) -0.06789(16) 0.19024(4) 0.0197(4) Uani d . 1 . .
H H116 0.7094 -0.0617 0.189 0.024 Uiso calc R 1 . .
C C117 0.57973(10) -0.1887(2) 0.24639(5) 0.0322(5) Uani d . 1 . .
H H11A 0.6167 -0.2207 0.2597 0.048 Uiso calc R 1 . .
H H11B 0.5507 -0.2548 0.2403 0.048 Uiso calc R 1 . .
H H11C 0.5622 -0.1266 0.2575 0.048 Uiso calc R 1 . .
C C121 0.63070(8) 0.21322(16) 0.13910(4) 0.0163(3) Uani d . 1 . .
C C122 0.57870(8) 0.25562(17) 0.14757(4) 0.0206(4) Uani d . 1 . .
H H122 0.5493 0.1994 0.1511 0.025 Uiso calc R 1 . .
C C123 0.56978(9) 0.37880(17) 0.15084(4) 0.0222(4) Uani d . 1 . .
H H123 0.534 0.4059 0.1564 0.027 Uiso calc R 1 . .
C C124 0.61211(9) 0.46390(17) 0.14617(4) 0.0228(4) Uani d . 1 . .
C C125 0.66320(9) 0.42218(17) 0.13718(5) 0.0250(4) Uani d . 1 . .
H H125 0.6922 0.4786 0.1334 0.03 Uiso calc R 1 . .
C C126 0.67215(8) 0.29816(17) 0.13369(4) 0.0215(4) Uani d . 1 . .
H H126 0.7073 0.2713 0.1275 0.026 Uiso calc R 1 . .
C C127 0.60125(11) 0.59755(18) 0.15038(6) 0.0350(5) Uani d . 1 . .
H H12A 0.6337 0.6449 0.1449 0.052 Uiso calc R 1 . .
H H12B 0.6005 0.6132 0.1718 0.052 Uiso calc R 1 . .
H H12C 0.5625 0.6212 0.1372 0.052 Uiso calc R 1 . .
C C131 0.58572(8) 0.00920(16) 0.10187(4) 0.0160(3) Uani d . 1 . .
C C132 0.55948(8) 0.09207(17) 0.07940(4) 0.0201(4) Uani d . 1 . .
H H132 0.5711 0.1751 0.0815 0.024 Uiso calc R 1 . .
C C133 0.51620(9) 0.05435(18) 0.05388(4) 0.0241(4) Uani d . 1 . .
H H133 0.4989 0.1123 0.0387 0.029 Uiso calc R 1 . .
C C134 0.49784(9) -0.06593(18) 0.05013(4) 0.0228(4) Uani d . 1 . .
C C135 0.52502(8) -0.14886(17) 0.07238(4) 0.0216(4) Uani d . 1 . .
H H135 0.5135 -0.2319 0.0702 0.026 Uiso calc R 1 . .
C C136 0.56865(8) -0.11290(17) 0.09776(4) 0.0197(4) Uani d . 1 . .
H H136 0.5871 -0.1716 0.1125 0.024 Uiso calc R 1 . .
C C137 0.44945(10) -0.1057(2) 0.02296(5) 0.0337(5) Uani d . 1 . .
H H13A 0.4129 -0.1275 0.0298 0.05 Uiso calc R 1 . .
H H13B 0.4637 -0.1763 0.0133 0.05 Uiso calc R 1 . .
H H13C 0.4404 -0.039 0.0081 0.05 Uiso calc R 1 . .
C C211 0.72216(8) -0.03792(16) 0.04361(4) 0.0168(3) Uani d . 1 . .
C C212 0.73900(9) -0.0439(2) 0.01562(4) 0.0274(4) Uani d . 1 . .
H H212 0.7742 -0.0028 0.013 0.033 Uiso calc R 1 . .
C C213 0.70462(10) -0.1096(2) -0.00847(5) 0.0309(5) Uani d . 1 . .
H H213 0.7169 -0.1135 -0.0273 0.037 Uiso calc R 1 . .
C C214 0.65254(9) -0.16966(17) -0.00559(4) 0.0229(4) Uani d . 1 . .
C C215 0.63480(9) -0.16024(16) 0.02190(4) 0.0206(4) Uani d . 1 . .
H H215 0.5983 -0.1977 0.024 0.025 Uiso calc R 1 . .
C C216 0.66959(8) -0.09674(16) 0.04656(4) 0.0182(4) Uani d . 1 . .
H H216 0.6574 -0.0936 0.0655 0.022 Uiso calc R 1 . .
C C217 0.61775(10) -0.2461(2) -0.03164(5) 0.0326(5) Uani d . 1 . .
H H21A 0.6428 -0.3145 -0.0353 0.049 Uiso calc R 1 . .
H H21B 0.6069 -0.1964 -0.0502 0.049 Uiso calc R 1 . .
H H21C 0.581 -0.2769 -0.0263 0.049 Uiso calc R 1 . .
C C221 0.84132(8) 0.03990(16) 0.07306(4) 0.0171(3) Uani d . 1 . .
C C222 0.86694(8) 0.10446(17) 0.05250(4) 0.0209(4) Uani d . 1 . .
H H222 0.8441 0.1651 0.0399 0.025 Uiso calc R 1 . .
C C223 0.92588(9) 0.08051(18) 0.05036(5) 0.0242(4) Uani d . 1 . .
H H223 0.9425 0.1242 0.0359 0.029 Uiso calc R 1 . .
C C224 0.96111(8) -0.00642(18) 0.06897(5) 0.0241(4) Uani d . 1 . .
C C225 0.93589(8) -0.06809(18) 0.08998(4) 0.0226(4) Uani d . 1 . .
H H225 0.9594 -0.1262 0.1032 0.027 Uiso calc R 1 . .
C C226 0.87666(8) -0.04622(17) 0.09200(4) 0.0196(4) Uani d . 1 . .
H H226 0.86 -0.0902 0.1064 0.024 Uiso calc R 1 . .
C C227 1.02431(9) -0.0334(2) 0.06553(6) 0.0361(5) Uani d . 1 . .
H H22A 1.0451 -0.0839 0.0827 0.054 Uiso calc R 1 . .
H H22B 1.0464 0.043 0.0654 0.054 Uiso calc R 1 . .
H H22C 1.0225 -0.0767 0.0462 0.054 Uiso calc R 1 . .
C C231 0.73882(8) 0.20598(16) 0.06347(4) 0.0155(3) Uani d . 1 . .
C C232 0.68537(9) 0.22710(17) 0.04187(4) 0.0227(4) Uani d . 1 . .
H H232 0.664 0.1609 0.0308 0.027 Uiso calc R 1 . .
C C233 0.66308(9) 0.34438(18) 0.03637(5) 0.0259(4) Uani d . 1 . .
H H233 0.6266 0.3572 0.0215 0.031 Uiso calc R 1 . .
C C234 0.69285(9) 0.44315(17) 0.05202(4) 0.0209(4) Uani d . 1 . .
C C235 0.74671(9) 0.42198(17) 0.07327(4) 0.0231(4) Uani d . 1 . .
H H235 0.7685 0.4885 0.0839 0.028 Uiso calc R 1 . .
C C236 0.76908(8) 0.30518(17) 0.07916(4) 0.0205(4) Uani d . 1 . .
H H236 0.8055 0.2926 0.0941 0.025 Uiso calc R 1 . .
C C311 0.86296(8) 0.22523(16) 0.16040(4) 0.0168(3) Uani d . 1 . .
C C312 0.84113(8) 0.33750(17) 0.16742(4) 0.0203(4) Uani d . 1 . .
H H312 0.8147 0.3416 0.1811 0.024 Uiso calc R 1 . .
C C313 0.85774(8) 0.44403(17) 0.15453(4) 0.0220(4) Uani d . 1 . .
H H313 0.842 0.5195 0.1594 0.026 Uiso calc R 1 . .
C C314 0.89687(8) 0.44216(17) 0.13463(4) 0.0202(4) Uani d . 1 . .
C C315 0.92006(8) 0.32997(18) 0.12861(4) 0.0207(4) Uani d . 1 . .
H H315 0.948 0.3265 0.1157 0.025 Uiso calc R 1 . .
C C316 0.90342(8) 0.22329(17) 0.14093(4) 0.0188(4) Uani d . 1 . .
H H316 0.9196 0.1481 0.1361 0.023 Uiso calc R 1 . .
C C317 0.91164(9) 0.55691(19) 0.11950(5) 0.0278(4) Uani d . 1 . .
H H31A 0.9381 0.5376 0.1056 0.042 Uiso calc R 1 . .
H H31B 0.9321 0.614 0.1352 0.042 Uiso calc R 1 . .
H H31C 0.8743 0.5938 0.1078 0.042 Uiso calc R 1 . .
C C321 0.90193(8) -0.01156(17) 0.18353(4) 0.0181(4) Uani d . 1 . .
C C322 0.95584(8) 0.03913(18) 0.20006(4) 0.0214(4) Uani d . 1 . .
H H322 0.9592 0.1247 0.2027 0.026 Uiso calc R 1 . .
C C323 1.00460(8) -0.03490(19) 0.21263(4) 0.0236(4) Uani d . 1 . .
H H323 1.041 0.0009 0.2237 0.028 Uiso calc R 1 . .
C C324 1.00104(9) -0.16074(19) 0.20931(4) 0.0242(4) Uani d . 1 . .
C C325 0.94749(9) -0.21031(18) 0.19257(4) 0.0240(4) Uani d . 1 . .
H H325 0.9443 -0.2958 0.1899 0.029 Uiso calc R 1 . .
C C326 0.89848(9) -0.13737(17) 0.17970(4) 0.0206(4) Uani d . 1 . .
H H326 0.8624 -0.1733 0.1682 0.025 Uiso calc R 1 . .
C C327 1.05435(10) -0.2404(2) 0.22355(5) 0.0339(5) Uani d . 1 . .
H H32A 1.0894 -0.217 0.2155 0.051 Uiso calc R 1 . .
H H32B 1.0443 -0.3256 0.2185 0.051 Uiso calc R 1 . .
H H32C 1.0638 -0.2301 0.2458 0.051 Uiso calc R 1 . .
C C331 0.80775(8) 0.10081(16) 0.20589(4) 0.0174(3) Uani d . 1 . .
C C332 0.83088(9) 0.03257(18) 0.23210(4) 0.0227(4) Uani d . 1 . .
H H332 0.8644 -0.0195 0.2326 0.027 Uiso calc R 1 . .
C C333 0.80571(10) 0.0395(2) 0.25754(4) 0.0280(4) Uani d . 1 . .
H H333 0.8226 -0.0076 0.2752 0.034 Uiso calc R 1 . .
C C334 0.75640(10) 0.11377(19) 0.25782(5) 0.0279(4) Uani d . 1 . .
C C337 0.72863(12) 0.1200(2) 0.28543(5) 0.0436(6) Uani d . 1 . .
H H33A 0.7415 0.0493 0.2986 0.065 Uiso calc R 1 . .
H H33B 0.6846 0.1202 0.2787 0.065 Uiso calc R 1 . .
H H33C 0.7419 0.1945 0.297 0.065 Uiso calc R 1 . .
C C335 0.73338(9) 0.18190(19) 0.23166(5) 0.0248(4) Uani d . 1 . .
H H336 0.7001 0.2345 0.2314 0.03 Uiso calc R 1 . .
C C336 0.75773(8) 0.17501(17) 0.20600(4) 0.0205(4) Uani d . 1 . .
H H337 0.7403 0.2211 0.1883 0.025 Uiso calc R 1 . .
P P1 0.64570(2) 0.05189(4) 0.134480(10) 0.01517(9) Uani d . 1 . .
P P2 0.76277(2) 0.05256(4) 0.075737(10) 0.01494(9) Uani d . 1 . .
P P3 0.83375(2) 0.07902(4) 0.170325(10) 0.01502(9) Uani d . 1 . .
Ag Ag1 0.749448(6) -0.000654(11) 0.128269(3) 0.01451(4) Uani d . 1 . .
I I1 0.748947(5) -0.258264(10) 0.125807(3) 0.02076(4) Uani d . 1 . .

loop_
_atom_site_aniso_label
_atom_site_aniso_U_11
_atom_site_aniso_U_22
_atom_site_aniso_U_33
_atom_site_aniso_U_12
_atom_site_aniso_U_13
_atom_site_aniso_U_23
C237 0.0292(11) 0.0195(10) 0.0397(12) 0.0063(8) 0.0105(10) 0.0057(9)
C111 0.0161(8) 0.0146(8) 0.0178(8) -0.0019(7) 0.0019(7) 0.0014(7)
C112 0.0144(8) 0.0200(9) 0.0207(9) 0.0009(7) 0.0002(7) 0.0045(7)
C113 0.0167(9) 0.0239(9) 0.0246(9) -0.0007(8) 0.0056(8) 0.0047(8)
C114 0.0237(9) 0.0211(9) 0.0201(9) 0.0003(8) 0.0045(8) 0.0039(7)
C115 0.0195(9) 0.0228(9) 0.0218(9) 0.0012(8) -0.0022(8) 0.0052(7)
C116 0.0152(8) 0.0187(9) 0.0235(9) -0.0005(7) 0.0009(7) 0.0022(7)
C117 0.0309(11) 0.0418(13) 0.0247(10) 0.0042(10) 0.0079(9) 0.0133(9)
C121 0.0153(8) 0.0164(8) 0.0164(8) -0.0001(7) 0.0019(7) 0.0013(7)
C122 0.0196(9) 0.0184(9) 0.0250(9) -0.0028(7) 0.0078(8) 0.0000(7)
C123 0.0233(9) 0.0216(9) 0.0231(9) 0.0023(8) 0.0083(8) -0.0004(7)
C124 0.0283(10) 0.0181(9) 0.0222(9) 0.0002(8) 0.0062(8) 0.0018(7)
C125 0.0239(10) 0.0174(9) 0.0341(11) -0.0028(8) 0.0074(9) 0.0045(8)
C126 0.0178(9) 0.0206(9) 0.0268(10) 0.0005(8) 0.0066(8) 0.0034(8)
C127 0.0421(13) 0.0172(10) 0.0495(14) 0.0031(9) 0.0186(11) 0.0026(9)
C131 0.0130(8) 0.0183(8) 0.0167(8) 0.0001(7) 0.0033(7) 0.0017(7)
C132 0.0232(9) 0.0170(8) 0.0200(9) 0.0010(7) 0.0044(8) 0.0013(7)
C133 0.0274(10) 0.0230(10) 0.0196(9) 0.0053(8) 0.0003(8) 0.0045(7)
C134 0.0202(9) 0.0284(10) 0.0184(9) 0.0022(8) 0.0012(8) 0.0006(8)
C135 0.0212(9) 0.0207(9) 0.0225(9) -0.0046(8) 0.0038(8) 0.0006(7)
C136 0.0188(9) 0.0192(9) 0.0194(9) -0.0011(7) 0.0007(7) 0.0048(7)
C137 0.0342(12) 0.0346(12) 0.0249(10) -0.0021(10) -0.0088(9) 0.0007(9)
C211 0.0186(9) 0.0143(8) 0.0157(8) 0.0022(7) 0.0002(7) -0.0008(6)
C212 0.0233(10) 0.0376(12) 0.0222(10) -0.0075(9) 0.0070(8) -0.0070(8)
C213 0.0282(11) 0.0457(13) 0.0196(9) -0.0029(10) 0.0069(9) -0.0093(9)
C214 0.0225(9) 0.0211(9) 0.0216(9) 0.0039(8) -0.0021(8) -0.0048(7)
C215 0.0191(9) 0.0153(8) 0.0254(9) 0.0000(7) 0.0007(8) -0.0007(7)
C216 0.0213(9) 0.0161(8) 0.0171(8) 0.0017(7) 0.0039(7) 0.0006(7)
C217 0.0294(11) 0.0341(12) 0.0292(11) 0.0013(10) -0.0041(9) -0.0135(9)
C221 0.0166(8) 0.0179(9) 0.0157(8) -0.0013(7) 0.0012(7) -0.0042(7)
C222 0.0200(9) 0.0190(9) 0.0221(9) -0.0026(7) 0.0016(8) 0.0004(7)
C223 0.0224(10) 0.0260(10) 0.0249(10) -0.0077(8) 0.0069(8) -0.0022(8)
C224 0.0163(9) 0.0273(10) 0.0273(10) -0.0024(8) 0.0018(8) -0.0089(8)
C225 0.0192(9) 0.0246(10) 0.0212(9) 0.0043(8) -0.0011(8) -0.0035(8)
C226 0.0201(9) 0.0209(9) 0.0165(8) 0.0010(7) 0.0013(7) -0.0022(7)
C227 0.0201(10) 0.0436(13) 0.0456(13) 0.0020(10) 0.0093(10) -0.0023(11)
C231 0.0172(8) 0.0153(8) 0.0142(8) 0.0006(7) 0.0042(7) 0.0006(6)
C232 0.0224(9) 0.0197(9) 0.0227(9) 0.0002(8) -0.0021(8) -0.0012(7)
C233 0.0227(10) 0.0261(10) 0.0256(10) 0.0053(8) -0.0018(8) 0.0043(8)
C234 0.0235(9) 0.0185(9) 0.0228(9) 0.0036(8) 0.0093(8) 0.0043(7)
C235 0.0244(10) 0.0174(9) 0.0266(10) -0.0034(8) 0.0037(8) -0.0020(8)
C236 0.0193(9) 0.0193(9) 0.0208(9) 0.0003(7) -0.0001(7) 0.0017(7)
C311 0.0134(8) 0.0196(9) 0.0156(8) -0.0020(7) -0.0007(7) -0.0009(7)
C312 0.0189(9) 0.0214(9) 0.0209(9) -0.0008(7) 0.0050(8) -0.0011(7)
C313 0.0205(9) 0.0181(9) 0.0271(10) 0.0014(7) 0.0049(8) -0.0003(7)
C314 0.0152(8) 0.0221(9) 0.0211(9) -0.0024(7) -0.0007(7) 0.0023(7)
C315 0.0153(8) 0.0268(10) 0.0199(9) -0.0036(8) 0.0037(7) -0.0002(7)
C316 0.0155(8) 0.0218(9) 0.0186(8) -0.0008(7) 0.0029(7) -0.0026(7)
C317 0.0232(10) 0.0268(10) 0.0331(11) -0.0026(8) 0.0063(9) 0.0084(9)
C321 0.0164(8) 0.0225(9) 0.0148(8) 0.0019(7) 0.0025(7) 0.0004(7)
C322 0.0190(9) 0.0248(10) 0.0196(9) 0.0008(8) 0.0022(8) -0.0043(7)
C323 0.0149(9) 0.0348(11) 0.0187(9) 0.0020(8) -0.0012(7) -0.0053(8)
C324 0.0225(9) 0.0326(11) 0.0164(9) 0.0097(8) 0.0023(8) -0.0006(8)
C325 0.0266(10) 0.0230(9) 0.0209(9) 0.0058(8) 0.0025(8) 0.0002(8)
C326 0.0195(9) 0.0226(9) 0.0181(8) 0.0006(8) 0.0009(7) 0.0000(7)
C327 0.0301(11) 0.0429(13) 0.0254(10) 0.0171(10) -0.0005(9) -0.0017(9)
C331 0.0159(8) 0.0196(9) 0.0160(8) -0.0047(7) 0.0023(7) -0.0035(7)
C332 0.0214(9) 0.0255(10) 0.0198(9) -0.0009(8) 0.0016(8) -0.0007(8)
C333 0.0333(11) 0.0331(11) 0.0168(9) -0.0058(9) 0.0040(8) 0.0021(8)
C334 0.0295(11) 0.0332(11) 0.0232(10) -0.0094(9) 0.0107(9) -0.0068(9)
C337 0.0507(15) 0.0550(16) 0.0318(12) -0.0063(13) 0.0234(12) -0.0052(11)
C335 0.0203(9) 0.0275(10) 0.0276(10) -0.0048(8) 0.0074(8) -0.0091(8)
C336 0.0178(9) 0.0219(9) 0.0213(9) -0.0045(7) 0.0029(7) -0.0030(7)
P1 0.0126(2) 0.0146(2) 0.0179(2) -0.00063(17) 0.00255(17) 0.00174(17)
P2 0.0159(2) 0.0147(2) 0.0133(2) 0.00025(17) 0.00162(17) -0.00018(16)
P3 0.0127(2) 0.0174(2) 0.0140(2) -0.00021(17) 0.00097(17) -0.00116(17)
Ag1 0.01342(6) 0.01470(7) 0.01467(6) -0.00023(5) 0.00160(5) -0.00015(5)
I1 0.02249(7) 0.01317(6) 0.02471(7) -0.00125(5) 0.00129(5) 0.00072(4)

loop_
_atom_type_symbol
_atom_type_description
_atom_type_scat_dispersion_real
_atom_type_scat_dispersion_imag
_atom_type_scat_source
C C 0.0033 0.0016 'International Tables Vol C Tables 4.2.6.8 and 6.1.1.4'
H H 0 0 'International Tables Vol C Tables 4.2.6.8 and 6.1.1.4'
P P 0.1023 0.0942 'International Tables Vol C Tables 4.2.6.8 and 6.1.1.4'
Cl Cl 0.1484 0.1585 'International Tables Vol C Tables 4.2.6.8 and 6.1.1.4'
Ag Ag -0.8971 1.1015 'International Tables Vol C Tables 4.2.6.8 and 6.1.1.4'
I I -0.4742 1.8119 'International Tables Vol C Tables 4.2.6.8 and 6.1.1.4'

loop_
_geom_angle_atom_site_label_1
_geom_angle_atom_site_label_2
_geom_angle_atom_site_label_3
_geom_angle_site_symmetry_1
_geom_angle_site_symmetry_3
_geom_angle
_geom_angle_publ_flag
C234 C237 H23A . . 109.5 ?
C234 C237 H23B . . 109.5 ?
H23A C237 H23B . . 109.5 ?
C234 C237 H23C . . 109.5 ?
H23A C237 H23C . . 109.5 ?
H23B C237 H23C . . 109.5 ?
C116 C111 C112 . . 118.33(16) ?
C116 C111 P1 . . 118.10(13) ?
C112 C111 P1 . . 123.57(13) ?
C113 C112 C111 . . 120.54(17) ?
C113 C112 H112 . . 119.7 ?
C111 C112 H112 . . 119.7 ?
C112 C113 C114 . . 120.93(17) ?
C112 C113 H113 . . 119.5 ?
C114 C113 H113 . . 119.5 ?
C115 C114 C113 . . 118.32(17) ?
C115 C114 C117 . . 120.62(18) ?
C113 C114 C117 . . 121.07(18) ?
C116 C115 C114 . . 121.10(17) ?
C116 C115 H115 . . 119.4 ?
C114 C115 H115 . . 119.5 ?
C115 C116 C111 . . 120.72(17) ?
C115 C116 H116 . . 119.6 ?
C111 C116 H116 . . 119.6 ?
C114 C117 H11A . . 109.5 ?
C114 C117 H11B . . 109.5 ?
H11A C117 H11B . . 109.5 ?
C114 C117 H11C . . 109.5 ?
H11A C117 H11C . . 109.5 ?
H11B C117 H11C . . 109.5 ?
C126 C121 C122 . . 118.10(17) ?
C126 C121 P1 . . 118.90(14) ?
C122 C121 P1 . . 123.00(14) ?
C123 C122 C121 . . 120.54(17) ?
C123 C122 H122 . . 119.7 ?
C121 C122 H122 . . 119.7 ?
C122 C123 C124 . . 121.37(18) ?
C122 C123 H123 . . 119.3 ?
C124 C123 H123 . . 119.3 ?
C125 C124 C123 . . 118.19(18) ?
C125 C124 C127 . . 121.90(18) ?
C123 C124 C127 . . 119.90(18) ?
C124 C125 C126 . . 120.55(18) ?
C124 C125 H125 . . 119.7 ?
C126 C125 H125 . . 119.7 ?
C121 C126 C125 . . 121.22(17) ?
C121 C126 H126 . . 119.4 ?
C125 C126 H126 . . 119.4 ?
C124 C127 H12A . . 109.5 ?
C124 C127 H12B . . 109.5 ?
H12A C127 H12B . . 109.5 ?
C124 C127 H12C . . 109.5 ?
H12A C127 H12C . . 109.5 ?
H12B C127 H12C . . 109.5 ?
C132 C131 C136 . . 118.31(16) ?
C132 C131 P1 . . 122.23(14) ?
C136 C131 P1 . . 119.25(13) ?
C131 C132 C133 . . 120.50(17) ?
C131 C132 H132 . . 119.8 ?
C133 C132 H132 . . 119.8 ?
C134 C133 C132 . . 121.42(18) ?
C134 C133 H133 . . 119.3 ?
C132 C133 H133 . . 119.3 ?
C133 C134 C135 . . 117.85(17) ?
C133 C134 C137 . . 121.25(18) ?
C135 C134 C137 . . 120.89(18) ?
C136 C135 C134 . . 121.38(18) ?
C136 C135 H135 . . 119.3 ?
C134 C135 H135 . . 119.3 ?
C135 C136 C131 . . 120.50(17) ?
C135 C136 H136 . . 119.7 ?
C131 C136 H136 . . 119.7 ?
C134 C137 H13A . . 109.5 ?
C134 C137 H13B . . 109.5 ?
H13A C137 H13B . . 109.5 ?
C134 C137 H13C . . 109.5 ?
H13A C137 H13C . . 109.5 ?
H13B C137 H13C . . 109.5 ?
C216 C211 C212 . . 118.66(17) ?
C216 C211 P2 . . 118.24(13) ?
C212 C211 P2 . . 122.95(14) ?
C213 C212 C211 . . 120.30(19) ?
C213 C212 H212 . . 119.8 ?
C211 C212 H212 . . 119.8 ?
C212 C213 C214 . . 121.37(19) ?
C212 C213 H213 . . 119.3 ?
C214 C213 H213 . . 119.3 ?
C215 C214 C213 . . 118.23(18) ?
C215 C214 C217 . . 121.51(19) ?
C213 C214 C217 . . 120.24(18) ?
C214 C215 C216 . . 121.05(18) ?
C214 C215 H215 . . 119.5 ?
C216 C215 H215 . . 119.5 ?
C211 C216 C215 . . 120.33(17) ?
C211 C216 H216 . . 119.8 ?
C215 C216 H216 . . 119.8 ?
C214 C217 H21A . . 109.5 ?
C214 C217 H21B . . 109.5 ?
H21A C217 H21B . . 109.5 ?
C214 C217 H21C . . 109.5 ?
H21A C217 H21C . . 109.5 ?
H21B C217 H21C . . 109.5 ?
C222 C221 C226 . . 118.60(17) ?
C222 C221 P2 . . 124.57(14) ?
C226 C221 P2 . . 116.72(14) ?
C223 C222 C221 . . 120.18(18) ?
C223 C222 H222 . . 119.9 ?
C221 C222 H222 . . 119.9 ?
C222 C223 C224 . . 121.42(18) ?
C222 C223 H223 . . 119.3 ?
C224 C223 H223 . . 119.3 ?
C225 C224 C223 . . 118.13(18) ?
C225 C224 C227 . . 121.50(19) ?
C223 C224 C227 . . 120.35(19) ?
C224 C225 C226 . . 120.95(18) ?
C224 C225 H225 . . 119.5 ?
C226 C225 H225 . . 119.5 ?
C225 C226 C221 . . 120.69(18) ?
C225 C226 H226 . . 119.7 ?
C221 C226 H226 . . 119.7 ?
C224 C227 H22A . . 109.5 ?
C224 C227 H22B . . 109.5 ?
H22A C227 H22B . . 109.5 ?
C224 C227 H22C . . 109.5 ?
H22A C227 H22C . . 109.5 ?
H22B C227 H22C . . 109.5 ?
C232 C231 C236 . . 118.32(16) ?
C232 C231 P2 . . 121.30(14) ?
C236 C231 P2 . . 119.62(13) ?
C233 C232 C231 . . 120.35(18) ?
C233 C232 H232 . . 119.8 ?
C231 C232 H232 . . 119.8 ?
C234 C233 C232 . . 121.52(18) ?
C234 C233 H233 . . 119.2 ?
C232 C233 H233 . . 119.2 ?
C233 C234 C235 . . 118.00(17) ?
C233 C234 C237 . . 121.03(18) ?
C235 C234 C237 . . 120.96(18) ?
C236 C235 C234 . . 120.96(18) ?
C236 C235 H235 . . 119.5 ?
C234 C235 H235 . . 119.5 ?
C235 C236 C231 . . 120.83(17) ?
C235 C236 H236 . . 119.6 ?
C231 C236 H236 . . 119.6 ?
C312 C311 C316 . . 118.06(17) ?
C312 C311 P3 . . 123.82(14) ?
C316 C311 P3 . . 117.48(14) ?
C311 C312 C313 . . 120.52(17) ?
C311 C312 H312 . . 119.7 ?
C313 C312 H312 . . 119.7 ?
C314 C313 C312 . . 121.54(17) ?
C314 C313 H313 . . 119.2 ?
C312 C313 H313 . . 119.2 ?
C315 C314 C313 . . 117.44(17) ?
C315 C314 C317 . . 121.60(17) ?
C313 C314 C317 . . 120.94(18) ?
C316 C315 C314 . . 121.68(17) ?
C316 C315 H315 . . 119.2 ?
C314 C315 H315 . . 119.2 ?
C315 C316 C311 . . 120.70(17) ?
C315 C316 H316 . . 119.7 ?
C311 C316 H316 . . 119.7 ?
C314 C317 H31A . . 109.5 ?
C314 C317 H31B . . 109.5 ?
H31A C317 H31B . . 109.5 ?
C314 C317 H31C . . 109.5 ?
H31A C317 H31C . . 109.5 ?
H31B C317 H31C . . 109.5 ?
C326 C321 C322 . . 118.66(17) ?
C326 C321 P3 . . 118.80(14) ?
C322 C321 P3 . . 122.22(14) ?
C323 C322 C321 . . 120.36(18) ?
C323 C322 H322 . . 119.8 ?
C321 C322 H322 . . 119.8 ?
C322 C323 C324 . . 121.20(18) ?
C322 C323 H323 . . 119.4 ?
C324 C323 H323 . . 119.4 ?
C325 C324 C323 . . 118.06(18) ?
C325 C324 C327 . . 121.37(19) ?
C323 C324 C327 . . 120.57(19) ?
C326 C325 C324 . . 121.38(19) ?
C326 C325 H325 . . 119.3 ?
C324 C325 H325 . . 119.3 ?
C325 C326 C321 . . 120.32(18) ?
C325 C326 H326 . . 119.8 ?
C321 C326 H326 . . 119.8 ?
C324 C327 H32A . . 109.5 ?
C324 C327 H32B . . 109.5 ?
H32A C327 H32B . . 109.5 ?
C324 C327 H32C . . 109.5 ?
H32A C327 H32C . . 109.5 ?
H32B C327 H32C . . 109.5 ?
C332 C331 C336 . . 117.64(17) ?
C332 C331 P3 . . 121.78(14) ?
C336 C331 P3 . . 119.98(14) ?
C333 C332 C331 . . 120.99(19) ?
C333 C332 H332 . . 119.5 ?
C331 C332 H332 . . 119.5 ?
C332 C333 C334 . . 121.51(19) ?
C332 C333 H333 . . 119.2 ?
C334 C333 H333 . . 119.2 ?
C333 C334 C335 . . 117.46(18) ?
C333 C334 C337 . . 121.4(2) ?
C335 C334 C337 . . 121.2(2) ?
C334 C337 H33A . . 109.5 ?
C334 C337 H33B . . 109.5 ?
H33A C337 H33B . . 109.5 ?
C334 C337 H33C . . 109.5 ?
H33A C337 H33C . . 109.5 ?
H33B C337 H33C . . 109.5 ?
C336 C335 C334 . . 121.63(19) ?
C336 C335 H336 . . 119.2 ?
C334 C335 H336 . . 119.2 ?
C335 C336 C331 . . 120.75(18) ?
C335 C336 H337 . . 119.6 ?
C331 C336 H337 . . 119.6 ?
C131 P1 C111 . . 102.55(8) ?
C131 P1 C121 . . 102.49(8) ?
C111 P1 C121 . . 105.43(8) ?
C131 P1 Ag1 . . 113.91(6) ?
C111 P1 Ag1 . . 114.66(6) ?
C121 P1 Ag1 . . 116.18(6) ?
C231 P2 C211 . . 101.81(8) ?
C231 P2 C221 . . 106.38(8) ?
C211 P2 C221 . . 103.67(8) ?
C231 P2 Ag1 . . 114.12(6) ?
C211 P2 Ag1 . . 117.81(6) ?
C221 P2 Ag1 . . 111.78(6) ?
C321 P3 C311 . . 103.31(8) ?
C321 P3 C331 . . 101.89(8) ?
C311 P3 C331 . . 107.51(8) ?
C321 P3 Ag1 . . 119.94(6) ?
C311 P3 Ag1 . . 112.33(6) ?
C331 P3 Ag1 . . 110.75(6) ?
P1 Ag1 P2 . . 111.460(16) ?
P1 Ag1 P3 . . 114.405(17) ?
P2 Ag1 P3 . . 112.781(17) ?
P1 Ag1 I1 . . 103.853(11) ?
P2 Ag1 I1 . . 101.373(12) ?
P3 Ag1 I1 . . 111.844(12) ?

loop_
_geom_bond_atom_site_label_1
_geom_bond_atom_site_label_2
_geom_bond_site_symmetry_2
_geom_bond_distance
_geom_bond_publ_flag
C237 C234 . 1.501(3) ?
C237 H23A . 0.98 ?
C237 H23B . 0.98 ?
C237 H23C . 0.98 ?
C111 C116 . 1.392(2) ?
C111 C112 . 1.402(2) ?
C111 P1 . 1.8256(18) ?
C112 C113 . 1.388(3) ?
C112 H112 . 0.95 ?
C113 C114 . 1.392(3) ?
C113 H113 . 0.95 ?
C114 C115 . 1.391(3) ?
C114 C117 . 1.509(3) ?
C115 C116 . 1.386(3) ?
C115 H115 . 0.95 ?
C116 H116 . 0.95 ?
C117 H11A . 0.98 ?
C117 H11B . 0.98 ?
C117 H11C . 0.98 ?
C121 C126 . 1.387(2) ?
C121 C122 . 1.401(2) ?
C121 P1 . 1.8292(18) ?
C122 C123 . 1.384(3) ?
C122 H122 . 0.95 ?
C123 C124 . 1.393(3) ?
C123 H123 . 0.95 ?
C124 C125 . 1.391(3) ?
C124 C127 . 1.511(3) ?
C125 C126 . 1.395(3) ?
C125 H125 . 0.95 ?
C126 H126 . 0.95 ?
C127 H12A . 0.98 ?
C127 H12B . 0.98 ?
C127 H12C . 0.98 ?
C131 C132 . 1.390(2) ?
C131 C136 . 1.400(2) ?
C131 P1 . 1.8218(18) ?
C132 C133 . 1.394(3) ?
C132 H132 . 0.95 ?
C133 C134 . 1.387(3) ?
C133 H133 . 0.95 ?
C134 C135 . 1.390(3) ?
C134 C137 . 1.511(3) ?
C135 C136 . 1.388(3) ?
C135 H135 . 0.95 ?
C136 H136 . 0.95 ?
C137 H13A . 0.98 ?
C137 H13B . 0.98 ?
C137 H13C . 0.98 ?
C211 C216 . 1.392(3) ?
C211 C212 . 1.393(3) ?
C211 P2 . 1.8216(18) ?
C212 C213 . 1.385(3) ?
C212 H212 . 0.95 ?
C213 C214 . 1.388(3) ?
C213 H213 . 0.95 ?
C214 C215 . 1.383(3) ?
C214 C217 . 1.510(3) ?
C215 C216 . 1.393(3) ?
C215 H215 . 0.95 ?
C216 H216 . 0.95 ?
C217 H21A . 0.98 ?
C217 H21B . 0.98 ?
C217 H21C . 0.98 ?
C221 C222 . 1.391(3) ?
C221 C226 . 1.399(3) ?
C221 P2 . 1.8228(18) ?
C222 C223 . 1.390(3) ?
C222 H222 . 0.95 ?
C223 C224 . 1.397(3) ?
C223 H223 . 0.95 ?
C224 C225 . 1.385(3) ?
C224 C227 . 1.509(3) ?
C225 C226 . 1.391(3) ?
C225 H225 . 0.95 ?
C226 H226 . 0.95 ?
C227 H22A . 0.98 ?
C227 H22B . 0.98 ?
C227 H22C . 0.98 ?
C231 C232 . 1.392(3) ?
C231 C236 . 1.394(3) ?
C231 P2 . 1.8214(18) ?
C232 C233 . 1.389(3) ?
C232 H232 . 0.95 ?
C233 C234 . 1.385(3) ?
C233 H233 . 0.95 ?
C234 C235 . 1.392(3) ?
C235 C236 . 1.386(3) ?
C235 H235 . 0.95 ?
C236 H236 . 0.95 ?
C311 C312 . 1.394(3) ?
C311 C316 . 1.403(2) ?
C311 P3 . 1.8340(18) ?
C312 C313 . 1.397(3) ?
C312 H312 . 0.95 ?
C313 C314 . 1.394(3) ?
C313 H313 . 0.95 ?
C314 C315 . 1.393(3) ?
C314 C317 . 1.507(3) ?
C315 C316 . 1.386(3) ?
C315 H315 . 0.95 ?
C316 H316 . 0.95 ?
C317 H31A . 0.98 ?
C317 H31B . 0.98 ?
C317 H31C . 0.98 ?
C321 C326 . 1.396(3) ?
C321 C322 . 1.398(3) ?
C321 P3 . 1.8267(18) ?
C322 C323 . 1.389(3) ?
C322 H322 . 0.95 ?
C323 C324 . 1.394(3) ?
C323 H323 . 0.95 ?
C324 C325 . 1.390(3) ?
C324 C327 . 1.516(3) ?
C325 C326 . 1.389(3) ?
C325 H325 . 0.95 ?
C326 H326 . 0.95 ?
C327 H32A . 0.98 ?
C327 H32B . 0.98 ?
C327 H32C . 0.98 ?
C331 C332 . 1.394(3) ?
C331 C336 . 1.402(3) ?
C331 P3 . 1.8355(18) ?
C332 C333 . 1.388(3) ?
C332 H332 . 0.95 ?
C333 C334 . 1.390(3) ?
C333 H333 . 0.95 ?
C334 C335 . 1.391(3) ?
C334 C337 . 1.512(3) ?
C337 H33A . 0.98 ?
C337 H33B . 0.98 ?
C337 H33C . 0.98 ?
C335 C336 . 1.386(3) ?
C335 H336 . 0.95 ?
C336 H337 . 0.95 ?
P1 Ag1 . 2.5053(5) ?
P2 Ag1 . 2.5087(5) ?
P3 Ag1 . 2.5238(5) ?
Ag1 I1 . 2.8383(4) ?

loop_
_geom_hbond_atom_site_label_D
_geom_hbond_atom_site_label_H
_geom_hbond_atom_site_label_A
_geom_hbond_site_symmetry_A
_geom_hbond_distance_DH
_geom_hbond_distance_HA
_geom_hbond_distance_DA
_geom_hbond_angle_DHA
C326 H326 I1 . 0.95 2.99 3.9335(19) 171.9

loop_
_geom_torsion_atom_site_label_1
_geom_torsion_atom_site_label_2
_geom_torsion_atom_site_label_3
_geom_torsion_atom_site_label_4
_geom_torsion_site_symmetry_1
_geom_torsion_site_symmetry_2
_geom_torsion_site_symmetry_3
_geom_torsion_site_symmetry_4
_geom_torsion
_geom_torsion_publ_flag
C116 C111 C112 C113 . . . . 2.3(3) ?
P1 C111 C112 C113 . . . . -176.83(15) ?
C111 C112 C113 C114 . . . . 0.1(3) ?
C112 C113 C114 C115 . . . . -1.7(3) ?
C112 C113 C114 C117 . . . . 178.59(19) ?
C113 C114 C115 C116 . . . . 1.0(3) ?
C117 C114 C115 C116 . . . . -179.32(19) ?
C114 C115 C116 C111 . . . . 1.4(3) ?
C112 C111 C116 C115 . . . . -3.0(3) ?
P1 C111 C116 C115 . . . . 176.14(15) ?
C126 C121 C122 C123 . . . . -1.0(3) ?
P1 C121 C122 C123 . . . . 179.75(15) ?
C121 C122 C123 C124 . . . . -0.6(3) ?
C122 C123 C124 C125 . . . . 1.9(3) ?
C122 C123 C124 C127 . . . . -179.15(19) ?
C123 C124 C125 C126 . . . . -1.5(3) ?
C127 C124 C125 C126 . . . . 179.5(2) ?
C122 C121 C126 C125 . . . . 1.3(3) ?
P1 C121 C126 C125 . . . . -179.35(15) ?
C124 C125 C126 C121 . . . . -0.1(3) ?
C136 C131 C132 C133 . . . . 1.6(3) ?
P1 C131 C132 C133 . . . . 176.21(14) ?
C131 C132 C133 C134 . . . . 0.3(3) ?
C132 C133 C134 C135 . . . . -1.4(3) ?
C132 C133 C134 C137 . . . . 177.96(19) ?
C133 C134 C135 C136 . . . . 0.7(3) ?
C137 C134 C135 C136 . . . . -178.68(19) ?
C134 C135 C136 C131 . . . . 1.1(3) ?
C132 C131 C136 C135 . . . . -2.3(3) ?
P1 C131 C136 C135 . . . . -177.08(14) ?
C216 C211 C212 C213 . . . . -1.5(3) ?
P2 C211 C212 C213 . . . . -176.84(17) ?
C211 C212 C213 C214 . . . . 0.7(3) ?
C212 C213 C214 C215 . . . . 1.4(3) ?
C212 C213 C214 C217 . . . . -176.7(2) ?
C213 C214 C215 C216 . . . . -2.8(3) ?
C217 C214 C215 C216 . . . . 175.30(18) ?
C212 C211 C216 C215 . . . . 0.1(3) ?
P2 C211 C216 C215 . . . . 175.67(14) ?
C214 C215 C216 C211 . . . . 2.1(3) ?
C226 C221 C222 C223 . . . . 1.9(3) ?
P2 C221 C222 C223 . . . . -174.24(14) ?
C221 C222 C223 C224 . . . . -1.2(3) ?
C222 C223 C224 C225 . . . . -0.5(3) ?
C222 C223 C224 C227 . . . . 178.14(19) ?
C223 C224 C225 C226 . . . . 1.5(3) ?
C227 C224 C225 C226 . . . . -177.13(19) ?
C224 C225 C226 C221 . . . . -0.8(3) ?
C222 C221 C226 C225 . . . . -0.9(3) ?
P2 C221 C226 C225 . . . . 175.52(14) ?
C236 C231 C232 C233 . . . . -0.2(3) ?
P2 C231 C232 C233 . . . . 169.81(15) ?
C231 C232 C233 C234 . . . . -0.1(3) ?
C232 C233 C234 C235 . . . . 1.0(3) ?
C232 C233 C234 C237 . . . . -178.65(19) ?
C233 C234 C235 C236 . . . . -1.6(3) ?
C237 C234 C235 C236 . . . . 178.02(18) ?
C234 C235 C236 C231 . . . . 1.4(3) ?
C232 C231 C236 C235 . . . . -0.4(3) ?
P2 C231 C236 C235 . . . . -170.61(15) ?
C316 C311 C312 C313 . . . . 2.1(3) ?
P3 C311 C312 C313 . . . . -168.50(14) ?
C311 C312 C313 C314 . . . . -0.7(3) ?
C312 C313 C314 C315 . . . . -1.5(3) ?
C312 C313 C314 C317 . . . . 176.52(18) ?
C313 C314 C315 C316 . . . . 2.3(3) ?
C317 C314 C315 C316 . . . . -175.70(18) ?
C314 C315 C316 C311 . . . . -0.9(3) ?
C312 C311 C316 C315 . . . . -1.3(3) ?
P3 C311 C316 C315 . . . . 169.89(14) ?
C326 C321 C322 C323 . . . . -0.7(3) ?
P3 C321 C322 C323 . . . . 172.75(14) ?
C321 C322 C323 C324 . . . . -0.4(3) ?
C322 C323 C324 C325 . . . . 1.1(3) ?
C322 C323 C324 C327 . . . . -179.13(18) ?
C323 C324 C325 C326 . . . . -0.7(3) ?
C327 C324 C325 C326 . . . . 179.55(18) ?
C324 C325 C326 C321 . . . . -0.4(3) ?
C322 C321 C326 C325 . . . . 1.1(3) ?
P3 C321 C326 C325 . . . . -172.57(14) ?
C336 C331 C332 C333 . . . . -1.0(3) ?
P3 C331 C332 C333 . . . . -172.06(15) ?
C331 C332 C333 C334 . . . . 0.5(3) ?
C332 C333 C334 C335 . . . . -0.5(3) ?
C332 C333 C334 C337 . . . . 179.3(2) ?
C333 C334 C335 C336 . . . . 1.1(3) ?
C337 C334 C335 C336 . . . . -178.68(19) ?
C334 C335 C336 C331 . . . . -1.6(3) ?
C332 C331 C336 C335 . . . . 1.5(3) ?
P3 C331 C336 C335 . . . . 172.80(14) ?
C132 C131 P1 C111 . . . . 136.81(15) ?
C136 C131 P1 C111 . . . . -48.58(16) ?
C132 C131 P1 C121 . . . . 27.64(17) ?
C136 C131 P1 C121 . . . . -157.75(14) ?
C132 C131 P1 Ag1 . . . . -98.69(15) ?
C136 C131 P1 Ag1 . . . . 75.91(15) ?
C116 C111 P1 C131 . . . . 146.23(15) ?
C112 C111 P1 C131 . . . . -34.64(17) ?
C116 C111 P1 C121 . . . . -106.83(15) ?
C112 C111 P1 C121 . . . . 72.29(17) ?
C116 C111 P1 Ag1 . . . . 22.24(16) ?
C112 C111 P1 Ag1 . . . . -158.64(14) ?
C126 C121 P1 C131 . . . . -113.80(15) ?
C122 C121 P1 C131 . . . . 65.46(17) ?
C126 C121 P1 C111 . . . . 139.22(15) ?
C122 C121 P1 C111 . . . . -41.51(17) ?
C126 C121 P1 Ag1 . . . . 11.05(17) ?
C122 C121 P1 Ag1 . . . . -169.68(13) ?
C232 C231 P2 C211 . . . . 22.59(17) ?
C236 C231 P2 C211 . . . . -167.51(15) ?
C232 C231 P2 C221 . . . . 130.84(15) ?
C236 C231 P2 C221 . . . . -59.26(16) ?
C232 C231 P2 Ag1 . . . . -105.43(15) ?
C236 C231 P2 Ag1 . . . . 64.47(15) ?
C216 C211 P2 C231 . . . . -100.58(15) ?
C212 C211 P2 C231 . . . . 74.82(18) ?
C216 C211 P2 C221 . . . . 149.09(14) ?
C212 C211 P2 C221 . . . . -35.51(18) ?
C216 C211 P2 Ag1 . . . . 25.04(16) ?
C212 C211 P2 Ag1 . . . . -159.56(14) ?
C222 C221 P2 C231 . . . . -28.79(18) ?
C226 C221 P2 C231 . . . . 154.99(14) ?
C222 C221 P2 C211 . . . . 78.14(17) ?
C226 C221 P2 C211 . . . . -98.08(15) ?
C222 C221 P2 Ag1 . . . . -153.96(14) ?
C226 C221 P2 Ag1 . . . . 29.82(15) ?
C326 C321 P3 C311 . . . . -150.71(15) ?
C322 C321 P3 C311 . . . . 35.87(17) ?
C326 C321 P3 C331 . . . . 97.83(15) ?
C322 C321 P3 C331 . . . . -75.58(17) ?
C326 C321 P3 Ag1 . . . . -24.79(17) ?
C322 C321 P3 Ag1 . . . . 161.80(13) ?
C312 C311 P3 C321 . . . . -138.15(16) ?
C316 C311 P3 C321 . . . . 51.19(15) ?
C312 C311 P3 C331 . . . . -30.89(18) ?
C316 C311 P3 C331 . . . . 158.45(14) ?
C312 C311 P3 Ag1 . . . . 91.19(15) ?
C316 C311 P3 Ag1 . . . . -79.46(14) ?
C332 C331 P3 C321 . . . . -13.82(17) ?
C336 C331 P3 C321 . . . . 175.28(15) ?
C332 C331 P3 C311 . . . . -122.07(16) ?
C336 C331 P3 C311 . . . . 67.03(16) ?
C332 C331 P3 Ag1 . . . . 114.87(15) ?
C336 C331 P3 Ag1 . . . . -56.02(16) ?
C131 P1 Ag1 P2 . . . . 43.85(6) ?
C111 P1 Ag1 P2 . . . . 161.57(6) ?
C121 P1 Ag1 P2 . . . . -74.94(7) ?
C131 P1 Ag1 P3 . . . . 173.29(6) ?
C111 P1 Ag1 P3 . . . . -68.99(7) ?
C121 P1 Ag1 P3 . . . . 54.50(7) ?
C131 P1 Ag1 I1 . . . . -64.52(6) ?
C111 P1 Ag1 I1 . . . . 53.20(6) ?
C121 P1 Ag1 I1 . . . . 176.69(6) ?
C231 P2 Ag1 P1 . . . . 49.17(7) ?
C211 P2 Ag1 P1 . . . . -70.16(7) ?
C221 P2 Ag1 P1 . . . . 169.94(6) ?
C231 P2 Ag1 P3 . . . . -81.12(7) ?
C211 P2 Ag1 P3 . . . . 159.56(7) ?
C221 P2 Ag1 P3 . . . . 39.65(6) ?
C231 P2 Ag1 I1 . . . . 159.14(6) ?
C211 P2 Ag1 I1 . . . . 39.81(7) ?
C221 P2 Ag1 I1 . . . . -80.09(6) ?
C321 P3 Ag1 P1 . . . . 143.72(7) ?
C311 P3 Ag1 P1 . . . . -94.69(6) ?
C331 P3 Ag1 P1 . . . . 25.53(7) ?
C321 P3 Ag1 P2 . . . . -87.50(7) ?
C311 P3 Ag1 P2 . . . . 34.08(7) ?
C331 P3 Ag1 P2 . . . . 154.31(6) ?
C321 P3 Ag1 I1 . . . . 26.00(7) ?
C311 P3 Ag1 I1 . . . . 147.59(6) ?
C331 P3 Ag1 I1 . . . . -92.19(6) ?
